data_4068833
loop_
_publ_author_name
'Bare\<s, Josef'
'Richard, Philippe'
'Meunier, Philippe'
'Pirio, Nadine'
'Pad\<elkov\'a, Zde\<nka'
'\<Cerno\<sek, Zden\<ek'
'C\'isa\<rov\'a, Ivana'
'R\%u\<zi\<cka, Ale\<s'

_publ_section_title
;
 Reactions of C,N-chelated Tin(II) and Lead(II) Compounds with Zirconocene
 Dichloride Derivatives
;
_journal_issue 10
_journal_name_full Organometallics
_journal_page_first 3105
_journal_paper_doi 10.1021/om801120a
_journal_volume 28
_journal_year 2009
_chemical_absolute_configuration ad
_chemical_compound_source 'synthesized by the authors'
_chemical_formula_moiety 'C23 H29 N Zr'
_chemical_formula_sum 'C23 H29 N Zr'
_chemical_formula_weight 410.69
_chemical_name_systematic
; 
 ? 
;
_space_group_IT_number 19
_symmetry_cell_setting orthorhombic
_symmetry_space_group_name_Hall 'P 2ac 2ab'
_symmetry_space_group_name_H-M 'P 21 21 21'
_atom_sites_solution_hydrogens geom
_atom_sites_solution_primary direct
_atom_sites_solution_secondary difmap
_audit_creation_method SHELXL-97
_cell_angle_alpha 90.00
_cell_angle_beta 90.00
_cell_angle_gamma 90.00
_cell_formula_units_Z 4
_cell_length_a 8.3600(2)
_cell_length_b 14.5140(3)
_cell_length_c 15.5510(4)
_cell_measurement_reflns_used 1931
_cell_measurement_temperature 150(2)
_cell_measurement_theta_max 25
_cell_measurement_theta_min 1
_cell_volume 1886.91(8)
_computing_cell_refinement 'COLLECT and DENZO'
_computing_data_collection 'COLLECT (Hooft, 1998) and DENZO (Otwinowski & Minor, 1997)'
_computing_data_reduction 'COLLECT and DENZO'
_computing_structure_refinement 'SHELXL-97 (Sheldrick, 1997)'
_computing_structure_solution 'SIR92 (Altomare et al., 1994)'
_diffrn_ambient_temperature 150(2)
_diffrn_detector_area_resol_mean 9.091
_diffrn_measured_fraction_theta_full 1.000
_diffrn_measured_fraction_theta_max 1.000
_diffrn_measurement_device_type 'Nonius KappaCCD area detector'
_diffrn_measurement_method '\f and \w scans to fill the Ewald sphere'
_diffrn_radiation_monochromator graphite
_diffrn_radiation_source 'fine-focus sealed tube'
_diffrn_radiation_type MoK\a
_diffrn_radiation_wavelength 0.71073
_diffrn_reflns_av_R_equivalents 0.061
_diffrn_reflns_av_sigmaI/netI 0.0299
_diffrn_reflns_limit_h_max 9
_diffrn_reflns_limit_h_min -9
_diffrn_reflns_limit_k_max 17
_diffrn_reflns_limit_k_min -17
_diffrn_reflns_limit_l_max 18
_diffrn_reflns_limit_l_min -18
_diffrn_reflns_number 29673
_diffrn_reflns_theta_full 25.03
_diffrn_reflns_theta_max 25.03
_diffrn_reflns_theta_min 1.92
_diffrn_standards_number 0
_exptl_absorpt_coefficient_mu 0.588
_exptl_absorpt_correction_type none
_exptl_crystal_colour pink
_exptl_crystal_density_diffrn 1.446
_exptl_crystal_density_method 'not measured'
_exptl_crystal_description plate
_exptl_crystal_F_000 856
_exptl_crystal_size_max 0.1
_exptl_crystal_size_mid 0.075
_exptl_crystal_size_min 0.05
_refine_diff_density_max 0.470
_refine_diff_density_min -0.408
_refine_diff_density_rms 0.055
_refine_ls_abs_structure_details 'Flack H D (1983), Acta Cryst. A39, 876-881'
_refine_ls_abs_structure_Flack 0.05(5)
_refine_ls_extinction_method none
_refine_ls_goodness_of_fit_ref 1.085
_refine_ls_hydrogen_treatment constr
_refine_ls_matrix_type full
_refine_ls_number_parameters 227
_refine_ls_number_reflns 3317
_refine_ls_number_restraints 0
_refine_ls_restrained_S_all 1.085
_refine_ls_R_factor_all 0.0391
_refine_ls_R_factor_gt 0.0310
_refine_ls_shift/su_max 0.001
_refine_ls_shift/su_mean 0.000
_refine_ls_structure_factor_coef Fsqd
_refine_ls_weighting_details 'calc w=1/[\s^2^(Fo^2^)+(0.0284P)^2^+1.0789P] where P=(Fo^2^+2Fc^2^)/3'
_refine_ls_weighting_scheme calc
_refine_ls_wR_factor_gt 0.0650
_refine_ls_wR_factor_ref 0.0689
_reflns_number_gt 2986
_reflns_number_total 3317
_reflns_threshold_expression I>2\s(I)
_cod_data_source_file om801120a_si_001.cif
_cod_data_source_block pbnccpzrbu2-ruzic_Cpd._5
_cod_database_code 4068833

loop_
_symmetry_equiv_pos_as_xyz
'x, y, z'
'-x+1/2, -y, z+1/2'
'x+1/2, -y+1/2, -z'
'-x, y+1/2, -z+1/2'

loop_
_atom_site_label
_atom_site_type_symbol
_atom_site_fract_x
_atom_site_fract_y
_atom_site_fract_z
_atom_site_U_iso_or_equiv
_atom_site_adp_type
_atom_site_occupancy
_atom_site_symmetry_multiplicity
_atom_site_calc_flag
_atom_site_refinement_flags
Zr1 Zr 0.65463(3) 0.456003(19) 0.74362(2) 0.03208(10) Uani 1 1 d .
N1 N 0.8750(3) 0.58509(18) 0.76676(19) 0.0388(7) Uani 1 1 d .
C1 C 0.5994(4) 0.5536(3) 0.8580(2) 0.0360(9) Uani 1 1 d .
C2 C 0.6647(5) 0.6419(2) 0.8631(2) 0.0378(8) Uani 1 1 d .
C3 C 0.6180(5) 0.7042(3) 0.9269(2) 0.0453(10) Uani 1 1 d .
H3 H 0.6658 0.7620 0.9302 0.054 Uiso 1 1 d R
C4 C 0.5014(5) 0.6797(3) 0.9842(3) 0.0485(10) Uani 1 1 d .
H4 H 0.4646 0.7230 1.0237 0.058 Uiso 1 1 d R
C5 C 0.4380(5) 0.5912(3) 0.9831(2) 0.0487(10) Uani 1 1 d .
H5 H 0.3620 0.5746 1.0239 0.058 Uiso 1 1 d R
C6 C 0.4874(4) 0.5282(3) 0.9216(2) 0.0417(9) Uani 1 1 d .
C7 C 0.7852(4) 0.6683(2) 0.7953(2) 0.0418(9) Uani 1 1 d .
H7A H 0.7307 0.6958 0.7466 0.050 Uiso 1 1 calc R
H7B H 0.8591 0.7134 0.8185 0.050 Uiso 1 1 calc R
C8 C 0.9876(5) 0.5625(3) 0.8377(3) 0.0486(10) Uani 1 1 d .
H8A H 1.0613 0.5160 0.8188 0.058 Uiso 1 1 d R
H8B H 0.9279 0.5398 0.8860 0.058 Uiso 1 1 d R
H8C H 1.0458 0.6166 0.8544 0.058 Uiso 1 1 d R
C9 C 0.9722(5) 0.6078(3) 0.6908(3) 0.0521(11) Uani 1 1 d .
H9A H 0.9041 0.6295 0.6455 0.062 Uiso 1 1 d R
H9B H 1.0281 0.5536 0.6720 0.062 Uiso 1 1 d R
H9C H 1.0481 0.6549 0.7055 0.062 Uiso 1 1 d R
C10 C 0.4178(4) 0.4099(3) 0.8194(2) 0.0440(9) Uani 1 1 d .
H10A H 0.3264 0.4424 0.7958 0.053 Uiso 1 1 calc R
H10B H 0.4004 0.3444 0.8107 0.053 Uiso 1 1 calc R
C11 C 0.4293(5) 0.4296(3) 0.9160(2) 0.0446(10) Uani 1 1 d .
H11 H 0.5140 0.3902 0.9393 0.054 Uiso 1 1 calc R
C12 C 0.2767(5) 0.4092(3) 0.9670(3) 0.0514(10) Uani 1 1 d .
H12A H 0.2961 0.4231 1.0271 0.062 Uiso 1 1 calc R
H12B H 0.1927 0.4500 0.9470 0.062 Uiso 1 1 calc R
C13 C 0.2178(5) 0.3108(3) 0.9602(3) 0.0584(12) Uani 1 1 d .
H13A H 0.1945 0.2967 0.9012 0.088 Uiso 1 1 calc R
H13B H 0.1227 0.3037 0.9941 0.088 Uiso 1 1 calc R
H13C H 0.2990 0.2697 0.9810 0.088 Uiso 1 1 calc R
C14 C 0.8457(6) 0.3562(3) 0.8305(2) 0.0454(9) Uani 1 1 d .
H14 H 0.8847 0.3805 0.8817 0.054 Uiso 1 1 d R
C15 C 0.7086(5) 0.3035(3) 0.8207(3) 0.0452(10) Uani 1 1 d .
H15 H 0.6398 0.2858 0.8646 0.054 Uiso 1 1 d R
C16 C 0.6917(5) 0.2820(2) 0.7329(2) 0.0452(9) Uani 1 1 d .
H16 H 0.6095 0.2474 0.7087 0.054 Uiso 1 1 d R
C17 C 0.8213(6) 0.3205(3) 0.6893(3) 0.0506(11) Uani 1 1 d .
H17 H 0.8411 0.3165 0.6305 0.061 Uiso 1 1 d R
C18 C 0.9145(4) 0.3670(2) 0.7483(3) 0.0492(9) Uani 1 1 d .
H18 H 1.0078 0.3995 0.7365 0.059 Uiso 1 1 d R
C19 C 0.4429(4) 0.5469(3) 0.6615(2) 0.0410(9) Uani 1 1 d .
H19 H 0.3712 0.5817 0.6937 0.049 Uiso 1 1 d R
C20 C 0.4251(4) 0.4549(3) 0.6385(2) 0.0435(9) Uani 1 1 d .
H20 H 0.3380 0.4178 0.6521 0.052 Uiso 1 1 d R
C21 C 0.5599(5) 0.4284(3) 0.5902(2) 0.0467(10) Uani 1 1 d .
H21 H 0.5778 0.3704 0.5665 0.056 Uiso 1 1 d R
C22 C 0.6622(5) 0.5040(3) 0.5855(2) 0.0455(9) Uani 1 1 d .
H22 H 0.7618 0.5055 0.5589 0.055 Uiso 1 1 d R
C23 C 0.5870(5) 0.5775(3) 0.6276(2) 0.0458(11) Uani 1 1 d .
H23 H 0.6272 0.6370 0.6327 0.055 Uiso 1 1 d R

loop_
_atom_site_aniso_label
_atom_site_aniso_U_11
_atom_site_aniso_U_22
_atom_site_aniso_U_33
_atom_site_aniso_U_23
_atom_site_aniso_U_13
_atom_site_aniso_U_12
Zr1 0.02904(15) 0.03521(16) 0.03197(16) -0.00067(16) -0.00213(17) 0.00453(13)
N1 0.0324(15) 0.0388(14) 0.0453(18) 0.0023(13) 0.0036(15) 0.0005(11)
C1 0.031(2) 0.043(2) 0.0338(18) -0.0011(17) -0.0061(14) 0.0016(18)
C2 0.0332(19) 0.0419(19) 0.0382(18) 0.0011(15) -0.0079(18) 0.0051(18)
C3 0.044(3) 0.045(2) 0.047(2) -0.0095(18) -0.0135(19) 0.0079(17)
C4 0.049(3) 0.057(2) 0.040(2) -0.0123(19) -0.0033(19) 0.015(2)
C5 0.044(2) 0.061(2) 0.041(2) -0.0035(19) 0.0044(19) 0.010(2)
C6 0.037(2) 0.052(2) 0.036(2) -0.0009(17) 0.0000(16) 0.0063(18)
C7 0.036(2) 0.0342(18) 0.055(2) -0.0024(16) -0.0061(17) -0.0040(16)
C8 0.034(2) 0.053(3) 0.058(2) 0.000(2) -0.0076(18) 0.0003(19)
C9 0.040(2) 0.051(3) 0.065(3) 0.004(2) 0.011(2) -0.005(2)
C10 0.037(2) 0.053(2) 0.041(2) 0.0004(18) -0.0019(17) 0.0026(18)
C11 0.040(2) 0.053(2) 0.041(2) 0.0009(17) 0.0046(18) 0.0038(18)
C12 0.046(2) 0.066(3) 0.042(2) 0.0049(19) 0.0008(19) 0.003(2)
C13 0.054(3) 0.063(3) 0.058(3) 0.008(2) 0.014(2) -0.001(2)
C14 0.042(2) 0.046(2) 0.049(2) 0.0008(17) -0.007(2) 0.011(2)
C15 0.052(3) 0.045(2) 0.039(2) 0.0064(18) 0.0053(18) 0.0090(19)
C16 0.053(2) 0.0351(17) 0.048(2) 0.0014(17) -0.008(2) 0.0048(15)
C17 0.062(3) 0.050(2) 0.040(2) -0.0005(18) 0.011(2) 0.022(3)
C18 0.0347(17) 0.0447(18) 0.068(3) 0.008(3) 0.013(2) 0.0115(15)
C19 0.037(2) 0.049(2) 0.0374(19) -0.0028(19) -0.0103(16) 0.0121(19)
C20 0.036(2) 0.052(2) 0.042(2) -0.001(2) -0.0064(16) -0.005(2)
C21 0.054(3) 0.054(2) 0.032(2) -0.0028(16) -0.0072(18) 0.000(2)
C22 0.045(2) 0.058(2) 0.0333(19) 0.0081(16) 0.001(2) -0.002(2)
C23 0.053(3) 0.046(2) 0.038(2) 0.0114(18) -0.0101(18) 0.002(2)

loop_
_atom_type_symbol
_atom_type_description
_atom_type_scat_dispersion_real
_atom_type_scat_dispersion_imag
_atom_type_scat_source
C C 0.0033 0.0016 'International Tables Vol C Tables 4.2.6.8 and 6.1.1.4'
H H 0.0000 0.0000 'International Tables Vol C Tables 4.2.6.8 and 6.1.1.4'
N N 0.0061 0.0033 'International Tables Vol C Tables 4.2.6.8 and 6.1.1.4'
Zr Zr -2.9673 0.5597 'International Tables Vol C Tables 4.2.6.8 and 6.1.1.4'

loop_
_geom_angle_atom_site_label_1
_geom_angle_atom_site_label_2
_geom_angle_atom_site_label_3
_geom_angle
C1 Zr1 C10 68.27(13)
C1 Zr1 C20 110.46(12)
C10 Zr1 C20 71.84(12)
C1 Zr1 C18 117.45(14)
C10 Zr1 C18 123.54(13)
C20 Zr1 C18 132.01(14)
C1 Zr1 C14 93.76(12)
C10 Zr1 C14 95.67(14)
C20 Zr1 C14 144.95(13)
C18 Zr1 C14 32.28(14)
C1 Zr1 C21 138.84(13)
C10 Zr1 C21 99.18(13)
C20 Zr1 C21 32.27(13)
C18 Zr1 C21 102.32(15)
C14 Zr1 C21 127.09(12)
C1 Zr1 C19 85.98(12)
C10 Zr1 C19 79.47(13)
C20 Zr1 C19 31.81(12)
C18 Zr1 C19 151.04(14)
C14 Zr1 C19 174.88(13)
C21 Zr1 C19 52.87(12)
C1 Zr1 C16 132.77(13)
C10 Zr1 C16 81.72(13)
C20 Zr1 C16 92.50(12)
C18 Zr1 C16 52.52(12)
C14 Zr1 C16 52.76(12)
C21 Zr1 C16 79.64(12)
C19 Zr1 C16 124.32(12)
C1 Zr1 C17 146.34(13)
C10 Zr1 C17 113.44(14)
C20 Zr1 C17 101.29(14)
C18 Zr1 C17 31.50(14)
C14 Zr1 C17 52.76(13)
C21 Zr1 C17 74.82(13)
C19 Zr1 C17 127.68(13)
C16 Zr1 C17 31.72(13)
C1 Zr1 C22 125.17(13)
C10 Zr1 C22 124.65(13)
C20 Zr1 C22 52.90(13)
C18 Zr1 C22 98.36(15)
C14 Zr1 C22 130.55(14)
C21 Zr1 C22 31.69(13)
C19 Zr1 C22 52.75(13)
C16 Zr1 C22 101.75(12)
C17 Zr1 C22 82.99(13)
C1 Zr1 C15 101.80(13)
C10 Zr1 C15 70.98(13)
C20 Zr1 C15 115.65(14)
C18 Zr1 C15 52.60(13)
C14 Zr1 C15 31.54(13)
C21 Zr1 C15 110.96(13)
C19 Zr1 C15 143.60(13)
C16 Zr1 C15 32.00(12)
C17 Zr1 C15 52.56(13)
C22 Zr1 C15 133.00(12)
C1 Zr1 C23 94.30(12)
C10 Zr1 C23 110.64(14)
C20 Zr1 C23 52.07(13)
C18 Zr1 C23 123.80(14)
C14 Zr1 C23 153.63(15)
C21 Zr1 C23 52.08(13)
C19 Zr1 C23 31.36(13)
C16 Zr1 C23 131.03(13)
C17 Zr1 C23 114.43(13)
C22 Zr1 C23 31.62(12)
C15 Zr1 C23 162.94(13)
C9 N1 C8 107.2(3)
C9 N1 C7 109.6(3)
C8 N1 C7 106.1(3)
C9 N1 Zr1 115.7(2)
C8 N1 Zr1 112.6(2)
C7 N1 Zr1 105.25(19)
C2 C1 C6 117.3(3)
C2 C1 Zr1 121.8(2)
C6 C1 Zr1 120.7(3)
C1 C2 C3 121.7(3)
C1 C2 C7 117.1(3)
C3 C2 C7 121.2(3)
C4 C3 C2 119.5(4)
C4 C3 H3 120.3
C2 C3 H3 120.2
C3 C4 C5 120.2(4)
C3 C4 H4 119.4
C5 C4 H4 120.4
C6 C5 C4 120.3(4)
C6 C5 H5 120.2
C4 C5 H5 119.4
C5 C6 C1 120.6(4)
C5 C6 C11 124.6(3)
C1 C6 C11 114.8(3)
N1 C7 C2 109.8(3)
N1 C7 H7A 109.7
C2 C7 H7A 109.7
N1 C7 H7B 109.7
C2 C7 H7B 109.7
H7A C7 H7B 108.2
N1 C8 H8A 109.5
N1 C8 H8B 109.1
H8A C8 H8B 109.5
N1 C8 H8C 109.9
H8A C8 H8C 109.5
H8B C8 H8C 109.5
N1 C9 H9A 109.6
N1 C9 H9B 109.3
H9A C9 H9B 109.5
N1 C9 H9C 109.5
H9A C9 H9C 109.5
H9B C9 H9C 109.5
C11 C10 Zr1 112.2(2)
C11 C10 H10A 109.2
Zr1 C10 H10A 109.2
C11 C10 H10B 109.2
Zr1 C10 H10B 109.2
H10A C10 H10B 107.9
C6 C11 C12 114.9(3)
C6 C11 C10 104.7(3)
C12 C11 C10 114.8(3)
C6 C11 H11 107.3
C12 C11 H11 107.3
C10 C11 H11 107.3
C13 C12 C11 114.7(3)
C13 C12 H12A 108.6
C11 C12 H12A 108.6
C13 C12 H12B 108.6
C11 C12 H12B 108.6
H12A C12 H12B 107.6
C12 C13 H13A 109.5
C12 C13 H13B 109.5
H13A C13 H13B 109.5
C12 C13 H13C 109.5
H13A C13 H13C 109.5
H13B C13 H13C 109.5
C15 C14 C18 107.4(4)
C15 C14 Zr1 74.8(2)
C18 C14 Zr1 73.3(2)
C15 C14 H14 126.4
C18 C14 H14 126.3
Zr1 C14 H14 117.4
C14 C15 C16 108.2(4)
C14 C15 Zr1 73.7(2)
C16 C15 Zr1 73.7(2)
C14 C15 H15 125.7
C16 C15 H15 126.1
Zr1 C15 H15 118.3
C17 C16 C15 107.7(4)
C17 C16 Zr1 74.3(2)
C15 C16 Zr1 74.3(2)
C17 C16 H16 126.4
C15 C16 H16 125.9
Zr1 C16 H16 118.1
C18 C17 C16 108.1(3)
C18 C17 Zr1 73.23(19)
C16 C17 Zr1 74.0(2)
C18 C17 H17 125.6
C16 C17 H17 126.2
Zr1 C17 H17 118.0
C17 C18 C14 108.5(4)
C17 C18 Zr1 75.3(2)
C14 C18 Zr1 74.5(2)
C17 C18 H18 126.2
C14 C18 H18 125.3
Zr1 C18 H18 117.1
C23 C19 C20 107.6(4)
C23 C19 Zr1 75.7(2)
C20 C19 Zr1 73.0(2)
C23 C19 H19 126.2
C20 C19 H19 126.2
Zr1 C19 H19 117.4
C19 C20 C21 108.3(4)
C19 C20 Zr1 75.2(2)
C21 C20 Zr1 74.8(2)
C19 C20 H20 125.6
C21 C20 H20 126.1
Zr1 C20 H20 116.8
C22 C21 C20 107.7(3)
C22 C21 Zr1 74.6(2)
C20 C21 Zr1 72.9(2)
C22 C21 H21 126.4
C20 C21 H21 125.9
Zr1 C21 H21 117.6
C21 C22 C23 107.5(4)
C21 C22 Zr1 73.7(2)
C23 C22 Zr1 75.3(2)
C21 C22 H22 126.3
C23 C22 H22 126.2
Zr1 C22 H22 117.2
C19 C23 C22 108.8(4)
C19 C23 Zr1 72.9(2)
C22 C23 Zr1 73.1(2)
C19 C23 H23 125.4
C22 C23 H23 125.8
Zr1 C23 H23 119.7

loop_
_geom_bond_atom_site_label_1
_geom_bond_atom_site_label_2
_geom_bond_distance
Zr1 C1 2.319(4)
Zr1 C10 2.399(4)
Zr1 C20 2.521(3)
Zr1 C18 2.529(3)
Zr1 C14 2.544(4)
Zr1 C21 2.546(4)
Zr1 C19 2.550(3)
Zr1 C16 2.550(3)
Zr1 C17 2.554(4)
Zr1 C22 2.557(3)
Zr1 C15 2.557(4)
Zr1 C23 2.585(4)
N1 C9 1.471(5)
N1 C8 1.487(5)
N1 C7 1.490(4)
C1 C2 1.396(5)
C1 C6 1.411(5)
C2 C3 1.399(5)
C2 C7 1.507(5)
C3 C4 1.368(5)
C3 H3 0.9299
C4 C5 1.390(5)
C4 H4 0.9299
C5 C6 1.386(5)
C5 H5 0.9300
C6 C11 1.514(5)
C7 H7A 0.9700
C7 H7B 0.9700
C8 H8A 0.9600
C8 H8B 0.9600
C8 H8C 0.9600
C9 H9A 0.9601
C9 H9B 0.9600
C9 H9C 0.9599
C10 C11 1.533(5)
C10 H10A 0.9700
C10 H10B 0.9700
C11 C12 1.531(5)
C11 H11 0.9800
C12 C13 1.514(5)
C12 H12A 0.9700
C12 H12B 0.9700
C13 H13A 0.9600
C13 H13B 0.9600
C13 H13C 0.9600
C14 C15 1.386(6)
C14 C18 1.410(6)
C14 H14 0.9300
C15 C16 1.408(5)
C15 H15 0.9300
C16 C17 1.395(6)
C16 H16 0.9299
C17 C18 1.380(6)
C17 H17 0.9300
C18 H18 0.9300
C19 C23 1.388(6)
C19 C20 1.390(5)
C19 H19 0.9300
C20 C21 1.408(6)
C20 H20 0.9300
C21 C22 1.393(6)
C21 H21 0.9300
C22 C23 1.401(6)
C22 H22 0.9300
C23 H23 0.9300
